data_1576486
loop_
_publ_author_name
'Dhbaibi, Kais'
'Le Thi, Huong'
'Marrot, J&#xe9;r&#xf4;me'
'Hayakawa, Masahiro'
'Mamada, Masashi'
'Frigoli, Michel'

_publ_section_title
;
 High brightness in bis(tri-isopropylsilyl)ethynyl-functionalized
 polycyclic aromatic hydrocarbons: localized representation <i>versus</i>
 Clar's model.
;
_journal_issue 13
_journal_name_full 'Chemical science'
_journal_page_first 6653
_journal_page_last 6661
_journal_paper_doi 10.1039/d5sc09423b
_journal_volume 17
_journal_year 2026
_chemical_formula_moiety 'C52 H56 Si2'
_chemical_formula_sum 'C52 H56 Si2'
_chemical_formula_weight 737.14
_space_group_crystal_system monoclinic
_space_group_IT_number 15
_space_group_name_Hall '-I 2ya'
_space_group_name_H-M_alt 'I 1 2/a 1'
_atom_sites_solution_hydrogens geom
_audit_creation_method SHELXL-2019/2
_audit_update_record
;
2025-11-15 deposited with the CCDC.	2026-02-02 downloaded from the CCDC.
;
_cell_angle_alpha 90
_cell_angle_beta 110.197(3)
_cell_angle_gamma 90
_cell_formula_units_Z 8
_cell_length_a 29.5583(9)
_cell_length_b 7.7632(2)
_cell_length_c 37.7963(11)
_cell_measurement_reflns_used 6036
_cell_measurement_temperature 100(2)
_cell_measurement_theta_max 31.8430
_cell_measurement_theta_min 1.6770
_cell_volume 8139.7(4)
_computing_cell_refinement 'CrysAlisPro 1.171.40.53 (Rigaku OD, 2019)'
_computing_data_reduction 'CrysAlisPro 1.171.40.53 (Rigaku OD, 2019)'
_computing_structure_refinement 'SHELXL-2019/2 (Sheldrick, 2019)'
_computing_structure_solution 'SHELXT 2018/2 (Sheldrick, 2018)'
_diffrn_ambient_temperature 100(2)
_diffrn_measured_fraction_theta_full 0.998
_diffrn_measured_fraction_theta_max 0.998
_diffrn_measurement_device_type 'EIGER X 1M'
_diffrn_measurement_method 'Oscillation Photograph'
_diffrn_radiation_type Synchrotron
_diffrn_radiation_wavelength 0.81022
_diffrn_reflns_av_R_equivalents 0.1151
_diffrn_reflns_av_unetI/netI 0.0976
_diffrn_reflns_Laue_measured_fraction_full 0.998
_diffrn_reflns_Laue_measured_fraction_max 0.998
_diffrn_reflns_limit_h_max 36
_diffrn_reflns_limit_h_min -36
_diffrn_reflns_limit_k_max 8
_diffrn_reflns_limit_k_min -9
_diffrn_reflns_limit_l_max 47
_diffrn_reflns_limit_l_min -45
_diffrn_reflns_number 39067
_diffrn_reflns_point_group_measured_fraction_full 0.998
_diffrn_reflns_point_group_measured_fraction_max 0.998
_diffrn_reflns_theta_full 29.087
_diffrn_reflns_theta_max 30.423
_diffrn_reflns_theta_min 1.674
_diffrn_source 'synchrotron radiation SPring-8 BL40XU'
_exptl_absorpt_coefficient_mu 0.168
_exptl_absorpt_correction_T_max 1.00000
_exptl_absorpt_correction_T_min 0.29164
_exptl_absorpt_correction_type multi-scan
_exptl_absorpt_process_details
;
CrysAlisPro 1.171.40.53 (Rigaku Oxford Diffraction, 2019)
Empirical absorption correction using spherical harmonics,
 implemented in SCALE3 ABSPACK scaling algorithm.
;
_exptl_crystal_colour green
_exptl_crystal_density_diffrn 1.203
_exptl_crystal_description platelet
_exptl_crystal_F_000 3168
_exptl_crystal_size_max 0.050
_exptl_crystal_size_mid 0.010
_exptl_crystal_size_min 0.010
_refine_diff_density_max 0.319
_refine_diff_density_min -0.310
_refine_diff_density_rms 0.058
_refine_ls_extinction_method none
_refine_ls_goodness_of_fit_ref 1.019
_refine_ls_hydrogen_treatment constr
_refine_ls_matrix_type full
_refine_ls_number_parameters 499
_refine_ls_number_reflns 8313
_refine_ls_number_restraints 0
_refine_ls_restrained_S_all 1.019
_refine_ls_R_factor_all 0.1072
_refine_ls_R_factor_gt 0.0601
_refine_ls_shift/su_max 0.001
_refine_ls_shift/su_mean 0.000
_refine_ls_structure_factor_coef Fsqd
_refine_ls_weighting_details 'w=1/[\s^2^(Fo^2^)+(0.0639P)^2^+2.3919P] where P=(Fo^2^+2Fc^2^)/3'
_refine_ls_weighting_scheme calc
_refine_ls_wR_factor_gt 0.1370
_refine_ls_wR_factor_ref 0.1581
_reflns_Friedel_coverage 0.000
_reflns_number_gt 5310
_reflns_number_total 8313
_reflns_threshold_expression 'I > 2\s(I)'
_cod_data_source_file d5sc09423b2.cif
_cod_data_source_block TIPS-PYR
_cod_depositor_comments 'Adding full bibliography for 1576486--1576488.cif.'
_cod_original_sg_symbol_H-M 'I 2/a'
_cod_database_code 1576486
_shelx_shelxl_version_number 2019/2
_shelx_space_group_comment
;
The symmetry employed for this shelxl refinement is uniquely defined
by the following loop, which should always be used as a source of
symmetry information in preference to the above space-group names.
They are only intended as comments.
;
_shelx_estimated_absorpt_t_min 0.992
_shelx_estimated_absorpt_t_max 0.998

loop_
_space_group_symop_operation_xyz
'x, y, z'
'-x+1/2, y, -z'
'x+1/2, y+1/2, z+1/2'
'-x+1, y+1/2, -z+1/2'
'-x, -y, -z'
'x-1/2, -y, z'
'-x+1/2, -y+1/2, -z+1/2'
'x, -y+1/2, z+1/2'

loop_
_atom_site_label
_atom_site_type_symbol
_atom_site_fract_x
_atom_site_fract_y
_atom_site_fract_z
_atom_site_U_iso_or_equiv
_atom_site_adp_type
_atom_site_occupancy
_atom_site_site_symmetry_order
_atom_site_calc_flag
_atom_site_refinement_flags_posn
_atom_site_refinement_flags_adp
_atom_site_refinement_flags_occupancy
_atom_site_disorder_assembly
_atom_site_disorder_group
C1 C 0.65860(9) -0.2330(3) 0.71759(7) 0.0252(6) Uani 1 1 d . . . . .
Si2 Si 0.36835(3) 0.21380(9) 0.61054(2) 0.02492(18) Uani 1 1 d . . . . .
C2 C 0.66758(9) -0.3147(3) 0.75238(7) 0.0255(6) Uani 1 1 d . . . . .
H2 H 0.641020 -0.350185 0.759294 0.031 Uiso 1 1 calc R U . . .
Si3 Si 0.62259(3) 0.27318(9) 0.54714(2) 0.02661(19) Uani 1 1 d . . . . .
C3 C 0.71388(9) -0.3454(3) 0.77707(7) 0.0251(6) Uani 1 1 d . . . . .
C4 C 0.75397(9) -0.2921(3) 0.76729(7) 0.0232(5) Uani 1 1 d . . . . .
C5 C 0.69090(9) -0.0911(3) 0.67269(7) 0.0249(6) Uani 1 1 d . . . . .
C6 C 0.64429(9) -0.0578(3) 0.64834(7) 0.0250(6) Uani 1 1 d . . . . .
C7 C 0.60329(9) -0.1142(3) 0.65729(7) 0.0259(6) Uani 1 1 d . . . . .
C8 C 0.61009(9) -0.2033(3) 0.69165(7) 0.0257(6) Uani 1 1 d . . . . .
C9 C 0.55592(10) -0.0863(3) 0.63211(8) 0.0295(6) Uani 1 1 d . . . . .
H9 H 0.551028 -0.027261 0.609064 0.035 Uiso 1 1 calc R U . . .
C10 C 0.51702(10) -0.1431(3) 0.64046(8) 0.0316(6) Uani 1 1 d . . . . .
H10 H 0.485375 -0.123943 0.623158 0.038 Uiso 1 1 calc R U . . .
C11 C 0.52354(10) -0.2288(3) 0.67418(7) 0.0306(6) Uani 1 1 d . . . . .
H11 H 0.496374 -0.267762 0.679886 0.037 Uiso 1 1 calc R U . . .
C12 C 0.56897(9) -0.2568(3) 0.69908(7) 0.0285(6) Uani 1 1 d . . . . .
H12 H 0.572823 -0.314301 0.722124 0.034 Uiso 1 1 calc R U . . .
C13 C 0.72258(9) -0.4311(3) 0.81242(7) 0.0278(6) Uani 1 1 d . . . . .
H13 H 0.695955 -0.467755 0.819132 0.033 Uiso 1 1 calc R U . . .
C14 C 0.76759(9) -0.4608(3) 0.83626(7) 0.0280(6) Uani 1 1 d . . . . .
H14 H 0.772081 -0.517409 0.859511 0.034 Uiso 1 1 calc R U . . .
C15 C 0.63673(9) 0.0385(3) 0.61445(7) 0.0272(6) Uani 1 1 d . . . . .
C16 C 0.63037(9) 0.1234(3) 0.58640(7) 0.0280(6) Uani 1 1 d . . . . .
C17 C 0.67619(10) 0.2504(4) 0.53191(8) 0.0320(6) Uani 1 1 d . . . . .
H17 H 0.673930 0.342877 0.512961 0.038 Uiso 1 1 calc R U . . .
C18 C 0.72403(10) 0.2764(4) 0.56468(9) 0.0443(8) Uani 1 1 d . . . . .
H18A H 0.750933 0.267111 0.555247 0.066 Uiso 1 1 calc R U . . .
H18B H 0.727308 0.187997 0.583912 0.066 Uiso 1 1 calc R U . . .
H18C H 0.724331 0.390730 0.575756 0.066 Uiso 1 1 calc R U . . .
C19 C 0.56652(9) 0.2073(3) 0.50762(7) 0.0306(6) Uani 1 1 d . . . . .
H19 H 0.570940 0.083005 0.502712 0.037 Uiso 1 1 calc R U . . .
C20 C 0.55905(10) 0.3005(4) 0.47055(7) 0.0372(7) Uani 1 1 d . . . . .
H20A H 0.531177 0.251103 0.450741 0.056 Uiso 1 1 calc R U . . .
H20B H 0.587874 0.287251 0.463594 0.056 Uiso 1 1 calc R U . . .
H20C H 0.553283 0.423153 0.473464 0.056 Uiso 1 1 calc R U . . .
C21 C 0.62233(11) 0.4948(3) 0.56734(8) 0.0360(7) Uani 1 1 d . . . . .
H21 H 0.654967 0.509056 0.586991 0.043 Uiso 1 1 calc R U . . .
C22 C 0.61784(13) 0.6409(4) 0.53923(9) 0.0513(9) Uani 1 1 d . . . . .
H22A H 0.642335 0.626712 0.527390 0.077 Uiso 1 1 calc R U . . .
H22B H 0.622613 0.751649 0.552474 0.077 Uiso 1 1 calc R U . . .
H22C H 0.585701 0.638148 0.519807 0.077 Uiso 1 1 calc R U . . .
C23 C 0.67672(11) 0.0776(4) 0.51265(8) 0.0419(7) Uani 1 1 d . . . . .
H23A H 0.647835 0.067947 0.490056 0.063 Uiso 1 1 calc R U . . .
H23B H 0.677146 -0.016369 0.530064 0.063 Uiso 1 1 calc R U . . .
H23C H 0.705519 0.070605 0.505476 0.063 Uiso 1 1 calc R U . . .
C24 C 0.52093(10) 0.2163(4) 0.51774(9) 0.0451(8) Uani 1 1 d . . . . .
H24A H 0.513276 0.336981 0.520802 0.068 Uiso 1 1 calc R U . . .
H24B H 0.526081 0.154051 0.541367 0.068 Uiso 1 1 calc R U . . .
H24C H 0.494103 0.163617 0.497547 0.068 Uiso 1 1 calc R U . . .
C25 C 0.58668(13) 0.5170(4) 0.58822(10) 0.0534(9) Uani 1 1 d . . . . .
H25A H 0.553791 0.522115 0.569934 0.080 Uiso 1 1 calc R U . . .
H25B H 0.593891 0.623915 0.602883 0.080 Uiso 1 1 calc R U . . .
H25C H 0.589513 0.419082 0.605221 0.080 Uiso 1 1 calc R U . . .
C27 C 0.29937(9) 0.6750(3) 0.73317(7) 0.0249(6) Uani 1 1 d . . . . .
C28 C 0.34081(9) 0.7278(3) 0.76346(7) 0.0251(6) Uani 1 1 d . . . . .
C29 C 0.33425(9) 0.8105(3) 0.79445(7) 0.0266(6) Uani 1 1 d . . . . .
H29 H 0.361831 0.844973 0.815003 0.032 Uiso 1 1 calc R U . . .
C30 C 0.28895(9) 0.8434(3) 0.79597(7) 0.0254(6) Uani 1 1 d . . . . .
C31 C 0.25280(9) 0.7077(3) 0.73429(7) 0.0242(6) Uani 1 1 d . . . . .
C32 C 0.30416(9) 0.5861(3) 0.70148(7) 0.0242(6) Uani 1 1 d . . . . .
C33 C 0.34979(10) 0.5468(3) 0.70082(7) 0.0265(6) Uani 1 1 d . . . . .
C34 C 0.39234(9) 0.6011(3) 0.73085(7) 0.0262(6) Uani 1 1 d . . . . .
C35 C 0.38824(9) 0.6943(3) 0.76169(7) 0.0261(6) Uani 1 1 d . . . . .
C36 C 0.43865(10) 0.5637(3) 0.72972(7) 0.0296(6) Uani 1 1 d . . . . .
H36 H 0.441485 0.498316 0.709348 0.036 Uiso 1 1 calc R U . . .
C37 C 0.47924(10) 0.6199(4) 0.75732(8) 0.0338(7) Uani 1 1 d . . . . .
H37 H 0.510104 0.594256 0.756132 0.041 Uiso 1 1 calc R U . . .
C38 C 0.47519(10) 0.7156(4) 0.78742(8) 0.0331(6) Uani 1 1 d . . . . .
H38 H 0.503474 0.756736 0.806440 0.040 Uiso 1 1 calc R U . . .
C39 C 0.43114(10) 0.7507(3) 0.78979(8) 0.0305(6) Uani 1 1 d . . . . .
H39 H 0.429243 0.814256 0.810713 0.037 Uiso 1 1 calc R U . . .
C40 C 0.28296(10) 0.9296(3) 0.82760(7) 0.0285(6) Uani 1 1 d . . . . .
H40 H 0.310662 0.963280 0.848137 0.034 Uiso 1 1 calc R U . . .
C41 C 0.23888(9) 0.9637(3) 0.82877(7) 0.0278(6) Uani 1 1 d . . . . .
H41 H 0.236106 1.021896 0.850036 0.033 Uiso 1 1 calc R U . . .
C42 C 0.35498(9) 0.4500(3) 0.67018(7) 0.0258(6) Uani 1 1 d . . . . .
C43 C 0.36038(9) 0.3650(3) 0.64517(7) 0.0272(6) Uani 1 1 d . . . . .
C44 C 0.36198(10) -0.0051(3) 0.62955(7) 0.0294(6) Uani 1 1 d . . . . .
H44 H 0.328886 -0.010415 0.631047 0.035 Uiso 1 1 calc R U . . .
C45 C 0.39742(10) -0.0311(4) 0.66961(8) 0.0366(7) Uani 1 1 d . . . . .
H45A H 0.394595 0.064984 0.685536 0.055 Uiso 1 1 calc R U . . .
H45B H 0.430359 -0.035629 0.669179 0.055 Uiso 1 1 calc R U . . .
H45C H 0.390034 -0.139345 0.679809 0.055 Uiso 1 1 calc R U . . .
C46 C 0.31877(10) 0.2534(3) 0.56434(8) 0.0309(6) Uani 1 1 d . . . . .
H46 H 0.321907 0.165343 0.546013 0.037 Uiso 1 1 calc R U . . .
C47 C 0.26928(10) 0.2303(4) 0.56800(9) 0.0442(8) Uani 1 1 d . . . . .
H47A H 0.266400 0.112816 0.576497 0.066 Uiso 1 1 calc R U . . .
H47B H 0.244123 0.250171 0.543472 0.066 Uiso 1 1 calc R U . . .
H47C H 0.265543 0.312949 0.586395 0.066 Uiso 1 1 calc R U . . .
C48 C 0.43025(9) 0.2425(3) 0.60787(7) 0.0288(6) Uani 1 1 d . . . . .
H48 H 0.452377 0.170941 0.628681 0.035 Uiso 1 1 calc R U . . .
C49 C 0.44979(10) 0.4269(4) 0.61502(8) 0.0371(7) Uani 1 1 d . . . . .
H49A H 0.449080 0.467004 0.639409 0.056 Uiso 1 1 calc R U . . .
H49B H 0.429747 0.502603 0.594972 0.056 Uiso 1 1 calc R U . . .
H49C H 0.483041 0.429073 0.615250 0.056 Uiso 1 1 calc R U . . .
C50 C 0.36569(11) -0.1539(3) 0.60410(9) 0.0383(7) Uani 1 1 d . . . . .
H50A H 0.398153 -0.156290 0.602651 0.057 Uiso 1 1 calc R U . . .
H50B H 0.341932 -0.137612 0.578793 0.057 Uiso 1 1 calc R U . . .
H50C H 0.359361 -0.263018 0.614574 0.057 Uiso 1 1 calc R U . . .
C51 C 0.32218(10) 0.4316(4) 0.54800(8) 0.0370(7) Uani 1 1 d . . . . .
H51A H 0.320100 0.520716 0.565732 0.055 Uiso 1 1 calc R U . . .
H51B H 0.295628 0.446002 0.523987 0.055 Uiso 1 1 calc R U . . .
H51C H 0.353001 0.441972 0.543825 0.055 Uiso 1 1 calc R U . . .
C52 C 0.43465(10) 0.1725(4) 0.57129(8) 0.0361(7) Uani 1 1 d . . . . .
H52A H 0.468324 0.179456 0.572670 0.054 Uiso 1 1 calc R U . . .
H52B H 0.414420 0.241083 0.549912 0.054 Uiso 1 1 calc R U . . .
H52C H 0.424024 0.052124 0.567892 0.054 Uiso 1 1 calc R U . . .
C53 C 0.69810(9) -0.1783(3) 0.70760(7) 0.0243(6) Uani 1 1 d . . . . .

loop_
_atom_site_aniso_label
_atom_site_aniso_U_11
_atom_site_aniso_U_22
_atom_site_aniso_U_33
_atom_site_aniso_U_23
_atom_site_aniso_U_13
_atom_site_aniso_U_12
C1 0.0254(14) 0.0273(13) 0.0237(13) -0.0020(11) 0.0096(11) 0.0004(11)
Si2 0.0243(4) 0.0286(4) 0.0238(4) -0.0003(3) 0.0108(3) 0.0012(3)
C2 0.0222(14) 0.0293(13) 0.0295(15) 0.0012(11) 0.0145(12) 0.0004(11)
Si3 0.0262(4) 0.0299(4) 0.0241(4) 0.0019(3) 0.0090(3) 0.0028(3)
C3 0.0240(14) 0.0292(13) 0.0246(14) -0.0001(11) 0.0115(11) -0.0003(11)
C4 0.0210(13) 0.0261(12) 0.0247(13) -0.0023(11) 0.0106(11) 0.0028(11)
C5 0.0234(14) 0.0270(13) 0.0246(14) -0.0014(11) 0.0087(11) 0.0030(11)
C6 0.0264(14) 0.0272(13) 0.0210(13) -0.0016(11) 0.0076(11) 0.0040(11)
C7 0.0240(14) 0.0277(13) 0.0266(14) -0.0012(11) 0.0095(11) 0.0012(11)
C8 0.0231(14) 0.0293(13) 0.0280(14) -0.0031(11) 0.0132(11) 0.0020(11)
C9 0.0289(16) 0.0324(14) 0.0262(14) 0.0007(12) 0.0083(12) 0.0056(12)
C10 0.0217(15) 0.0364(14) 0.0343(16) -0.0045(13) 0.0067(12) 0.0023(12)
C11 0.0241(14) 0.0358(14) 0.0338(15) -0.0017(13) 0.0124(12) -0.0017(12)
C12 0.0271(14) 0.0348(15) 0.0247(14) 0.0007(12) 0.0105(11) 0.0001(12)
C13 0.0251(15) 0.0348(14) 0.0276(14) 0.0005(12) 0.0145(12) -0.0016(12)
C14 0.0292(15) 0.0327(14) 0.0249(14) 0.0045(12) 0.0128(12) 0.0035(12)
C15 0.0208(14) 0.0329(14) 0.0275(14) -0.0050(12) 0.0078(11) 0.0000(12)
C16 0.0213(14) 0.0365(15) 0.0263(15) 0.0024(12) 0.0081(12) 0.0001(12)
C17 0.0275(15) 0.0381(16) 0.0316(15) 0.0056(12) 0.0120(12) 0.0001(13)
C18 0.0246(16) 0.0525(18) 0.054(2) -0.0062(16) 0.0114(14) -0.0081(14)
C19 0.0296(15) 0.0340(14) 0.0275(15) 0.0001(12) 0.0091(12) 0.0025(13)
C20 0.0371(17) 0.0451(16) 0.0271(15) -0.0002(13) 0.0080(13) 0.0030(14)
C21 0.0388(17) 0.0347(15) 0.0307(16) -0.0009(13) 0.0073(13) 0.0050(13)
C22 0.067(2) 0.0343(16) 0.046(2) 0.0012(15) 0.0109(18) 0.0037(16)
C23 0.0311(17) 0.0561(19) 0.0385(17) -0.0070(15) 0.0118(14) 0.0058(15)
C24 0.0280(16) 0.0601(19) 0.0476(19) 0.0036(16) 0.0136(14) 0.0031(15)
C25 0.060(2) 0.0482(19) 0.056(2) -0.0158(17) 0.0251(18) 0.0070(17)
C27 0.0294(15) 0.0231(12) 0.0232(14) -0.0001(10) 0.0107(12) -0.0013(11)
C28 0.0273(14) 0.0260(12) 0.0240(13) 0.0030(11) 0.0114(11) -0.0003(11)
C29 0.0242(14) 0.0287(14) 0.0260(14) 0.0008(11) 0.0074(11) -0.0020(11)
C30 0.0266(14) 0.0263(12) 0.0229(14) 0.0010(11) 0.0082(11) -0.0005(11)
C31 0.0253(14) 0.0253(12) 0.0232(13) 0.0019(11) 0.0100(11) 0.0020(11)
C32 0.0255(15) 0.0256(12) 0.0233(14) 0.0013(11) 0.0107(11) 0.0008(11)
C33 0.0311(15) 0.0279(13) 0.0223(14) 0.0034(11) 0.0112(12) -0.0001(12)
C34 0.0270(15) 0.0286(13) 0.0252(14) 0.0034(11) 0.0117(12) -0.0001(12)
C35 0.0228(14) 0.0289(13) 0.0273(14) 0.0037(11) 0.0095(11) -0.0011(11)
C36 0.0297(15) 0.0362(14) 0.0262(14) 0.0027(12) 0.0138(12) 0.0027(13)
C37 0.0259(15) 0.0431(16) 0.0345(16) 0.0057(13) 0.0131(13) 0.0031(13)
C38 0.0260(15) 0.0438(15) 0.0282(15) -0.0024(13) 0.0076(12) -0.0035(13)
C39 0.0298(15) 0.0340(15) 0.0290(15) -0.0010(12) 0.0117(12) -0.0006(13)
C40 0.0294(15) 0.0321(13) 0.0223(14) -0.0023(11) 0.0066(12) -0.0003(12)
C41 0.0300(15) 0.0327(14) 0.0229(14) -0.0009(12) 0.0118(12) 0.0019(12)
C42 0.0215(14) 0.0285(13) 0.0285(14) 0.0032(12) 0.0098(11) -0.0002(11)
C43 0.0233(14) 0.0318(14) 0.0287(15) 0.0030(12) 0.0120(12) 0.0015(12)
C44 0.0254(15) 0.0328(14) 0.0327(15) 0.0043(12) 0.0136(12) 0.0018(12)
C45 0.0348(17) 0.0393(16) 0.0363(17) 0.0081(13) 0.0133(14) 0.0035(13)
C46 0.0303(15) 0.0312(14) 0.0290(15) -0.0026(12) 0.0076(12) 0.0014(12)
C47 0.0285(16) 0.0464(17) 0.0482(19) 0.0093(16) 0.0009(14) -0.0055(14)
C48 0.0259(14) 0.0351(14) 0.0268(14) 0.0019(12) 0.0111(11) 0.0004(12)
C49 0.0325(17) 0.0416(16) 0.0396(17) 0.0006(14) 0.0156(14) -0.0053(14)
C50 0.0403(18) 0.0332(15) 0.0450(18) -0.0018(14) 0.0195(15) -0.0003(14)
C51 0.0313(16) 0.0427(16) 0.0323(16) 0.0057(14) 0.0051(13) 0.0022(14)
C52 0.0314(16) 0.0473(17) 0.0360(16) 0.0000(14) 0.0197(13) 0.0030(13)
C53 0.0256(14) 0.0254(13) 0.0238(14) -0.0030(11) 0.0109(11) 0.0023(11)

loop_
_atom_type_symbol
_atom_type_description
_atom_type_scat_dispersion_real
_atom_type_scat_dispersion_imag
_atom_type_scat_source
C C 0.0049 0.0023 'International Tables Vol C Tables 4.2.6.8 and 6.1.1.4'
H H 0.0000 0.0000 'International Tables Vol C Tables 4.2.6.8 and 6.1.1.4'
Si Si 0.1048 0.0942 'International Tables Vol C Tables 4.2.6.8 and 6.1.1.4'

loop_
_geom_angle_atom_site_label_1
_geom_angle_atom_site_label_2
_geom_angle_atom_site_label_3
_geom_angle
_geom_angle_site_symmetry_1
_geom_angle_site_symmetry_3
_geom_angle_publ_flag
C2 C1 C53 118.8(2) . . ?
C2 C1 C8 122.0(2) . . ?
C53 C1 C8 119.2(2) . . ?
C43 Si2 C46 107.93(12) . . ?
C43 Si2 C44 104.56(12) . . ?
C46 Si2 C44 110.77(12) . . ?
C43 Si2 C48 109.25(12) . . ?
C46 Si2 C48 113.10(12) . . ?
C44 Si2 C48 110.83(12) . . ?
C3 C2 C1 122.2(2) . . ?
C16 Si3 C17 107.79(12) . . ?
C16 Si3 C19 107.47(12) . . ?
C17 Si3 C19 109.74(12) . . ?
C16 Si3 C21 105.55(12) . . ?
C17 Si3 C21 109.47(13) . . ?
C19 Si3 C21 116.41(13) . . ?
C2 C3 C4 119.6(2) . . ?
C2 C3 C13 121.7(2) . . ?
C4 C3 C13 118.7(2) . . ?
C4 C4 C3 119.4(3) 7_646 . ?
C4 C4 C53 120.1(3) 7_646 7_646 ?
C3 C4 C53 120.5(2) . 7_646 ?
C6 C5 C53 119.7(2) . . ?
C6 C5 C14 121.5(2) . 7_646 ?
C53 C5 C14 118.8(2) . 7_646 ?
C5 C6 C15 120.1(2) . . ?
C5 C6 C7 120.8(2) . . ?
C15 C6 C7 119.1(2) . . ?
C9 C7 C8 119.0(2) . . ?
C9 C7 C6 121.1(2) . . ?
C8 C7 C6 119.9(2) . . ?
C12 C8 C7 117.9(2) . . ?
C12 C8 C1 122.8(2) . . ?
C7 C8 C1 119.3(2) . . ?
C10 C9 C7 120.8(3) . . ?
C9 C10 C11 120.3(3) . . ?
C12 C11 C10 120.0(3) . . ?
C11 C12 C8 122.0(3) . . ?
C14 C13 C3 121.4(2) . . ?
C13 C14 C5 121.4(2) . 7_646 ?
C16 C15 C6 178.3(3) . . ?
C15 C16 Si3 173.7(2) . . ?
C23 C17 C18 109.9(2) . . ?
C23 C17 Si3 112.23(19) . . ?
C18 C17 Si3 112.36(19) . . ?
C20 C19 C24 110.4(2) . . ?
C20 C19 Si3 114.20(19) . . ?
C24 C19 Si3 113.7(2) . . ?
C22 C21 C25 111.4(3) . . ?
C22 C21 Si3 114.1(2) . . ?
C25 C21 Si3 114.3(2) . . ?
C31 C27 C28 120.1(2) . . ?
C31 C27 C32 119.3(2) . . ?
C28 C27 C32 120.5(2) . . ?
C29 C28 C27 118.4(2) . . ?
C29 C28 C35 122.3(2) . . ?
C27 C28 C35 119.4(2) . . ?
C30 C29 C28 122.2(2) . . ?
C29 C30 C31 120.0(2) . 7_566 ?
C29 C30 C40 121.4(2) . . ?
C31 C30 C40 118.7(2) 7_566 . ?
C27 C31 C31 120.3(3) . 7_566 ?
C27 C31 C30 120.7(2) . 7_566 ?
C31 C31 C30 119.0(3) 7_566 7_566 ?
C33 C32 C27 119.8(2) . . ?
C33 C32 C41 121.6(2) . 7_566 ?
C27 C32 C41 118.6(2) . 7_566 ?
C32 C33 C42 120.3(2) . . ?
C32 C33 C34 120.8(2) . . ?
C42 C33 C34 118.9(2) . . ?
C35 C34 C36 119.3(2) . . ?
C35 C34 C33 120.1(2) . . ?
C36 C34 C33 120.6(2) . . ?
C34 C35 C39 117.9(2) . . ?
C34 C35 C28 119.3(2) . . ?
C39 C35 C28 122.7(2) . . ?
C37 C36 C34 121.2(3) . . ?
C36 C37 C38 119.6(3) . . ?
C39 C38 C37 120.8(3) . . ?
C38 C39 C35 121.2(3) . . ?
C41 C40 C30 121.3(2) . . ?
C40 C41 C32 121.4(2) . 7_566 ?
C43 C42 C33 177.9(3) . . ?
C42 C43 Si2 173.3(2) . . ?
C45 C44 C50 110.5(2) . . ?
C45 C44 Si2 111.92(19) . . ?
C50 C44 Si2 113.79(18) . . ?
C47 C46 C51 109.9(2) . . ?
C47 C46 Si2 111.17(19) . . ?
C51 C46 Si2 112.58(19) . . ?
C49 C48 C52 110.3(2) . . ?
C49 C48 Si2 114.58(19) . . ?
C52 C48 Si2 113.18(18) . . ?
C1 C53 C4 119.8(2) . 7_646 ?
C1 C53 C5 121.0(2) . . ?
C4 C53 C5 119.1(2) 7_646 . ?

loop_
_geom_bond_atom_site_label_1
_geom_bond_atom_site_label_2
_geom_bond_distance
_geom_bond_site_symmetry_2
_geom_bond_publ_flag
C1 C2 1.400(3) . ?
C1 C53 1.411(3) . ?
C1 C8 1.449(3) . ?
Si2 C43 1.833(3) . ?
Si2 C46 1.877(3) . ?
Si2 C44 1.880(3) . ?
Si2 C48 1.880(3) . ?
C2 C3 1.385(3) . ?
Si3 C16 1.836(3) . ?
Si3 C17 1.872(3) . ?
Si3 C19 1.879(3) . ?
Si3 C21 1.883(3) . ?
C3 C4 1.419(3) . ?
C3 C13 1.434(3) . ?
C4 C4 1.407(5) 7_646 ?
C4 C53 1.426(3) 7_646 ?
C5 C6 1.392(3) . ?
C5 C53 1.432(3) . ?
C5 C14 1.438(4) 7_646 ?
C6 C15 1.432(4) . ?
C6 C7 1.434(3) . ?
C7 C9 1.412(4) . ?
C7 C8 1.423(3) . ?
C8 C12 1.402(3) . ?
C9 C10 1.366(4) . ?
C10 C11 1.391(4) . ?
C11 C12 1.365(4) . ?
C13 C14 1.344(4) . ?
C15 C16 1.207(3) . ?
C17 C23 1.529(4) . ?
C17 C18 1.538(4) . ?
C19 C20 1.524(4) . ?
C19 C24 1.524(4) . ?
C21 C22 1.528(4) . ?
C21 C25 1.529(4) . ?
C27 C31 1.415(3) . ?
C27 C28 1.418(4) . ?
C27 C32 1.431(3) . ?
C28 C29 1.407(3) . ?
C28 C35 1.450(3) . ?
C29 C30 1.384(3) . ?
C30 C31 1.419(3) 7_566 ?
C30 C40 1.433(3) . ?
C31 C31 1.416(5) 7_566 ?
C32 C33 1.391(3) . ?
C32 C41 1.439(4) 7_566 ?
C33 C42 1.433(3) . ?
C33 C34 1.436(4) . ?
C34 C35 1.412(3) . ?
C34 C36 1.414(4) . ?
C35 C39 1.414(4) . ?
C36 C37 1.361(4) . ?
C37 C38 1.398(4) . ?
C38 C39 1.363(4) . ?
C40 C41 1.345(4) . ?
C42 C43 1.208(3) . ?
C44 C45 1.528(4) . ?
C44 C50 1.531(4) . ?
C46 C47 1.527(4) . ?
C46 C51 1.532(4) . ?
C48 C49 1.532(4) . ?
C48 C52 1.533(4) . ?
